data_8104942
loop_
_publ_author_name
'Hosten, Eric C.'
'Betz, Richard'

_publ_section_title
;
 The crystal structure of 1-bromo-4-iodo-benzene, C6H4BrI
;
_journal_issue 1
_journal_name_full 'Zeitschrift f\"ur Kristallographie - New Crystal Structures'
_journal_page_first 267
_journal_page_last 268
_journal_paper_doi 10.1515/ncrs-2020-0516
_journal_volume 236
_journal_year 2021
_chemical_formula_moiety 'C6 H4 Br I'
_chemical_formula_sum 'C6 H4 Br I'
_chemical_formula_weight 282.90
_chemical_name_common 1-bromo-4-iodo-benzene
_chemical_name_systematic 1-bromo-4-iodo-benzene
_space_group_crystal_system monoclinic
_space_group_IT_number 14
_space_group_name_Hall '-P 2ybc'
_space_group_name_H-M_alt 'P 1 21/c 1'
_atom_sites_solution_hydrogens geom
_atom_sites_solution_primary SHELXS
_atom_sites_solution_secondary difmap
_cell_angle_alpha 90
_cell_angle_beta 97.315(5)
_cell_angle_gamma 90
_cell_formula_units_Z 2
_cell_length_a 4.1704(6)
_cell_length_b 5.8242(8)
_cell_length_c 14.929(2)
_cell_measurement_reflns_used 2439
_cell_measurement_temperature 200(2)
_cell_measurement_theta_max 27.99
_cell_measurement_theta_min 2.75
_cell_volume 359.66(9)
_computing_cell_refinement 'SAINT [1]'
_computing_data_collection 'APEX2 [1]'
_computing_data_reduction 'SAINT [1]'
_computing_molecular_graphics 'ORTEP3 [3], Mercury [4]'
_computing_publication_material 'SHELXL-97 [2], PLATON [5]'
_computing_structure_refinement 'SHELXL-97 [2]'
_computing_structure_solution 'SHELXS-97 [2]'
_diffrn_ambient_temperature 200(2)
_diffrn_measured_fraction_theta_full 0.992
_diffrn_measured_fraction_theta_max 0.984
_diffrn_measurement_device_type 'Bruker APEX-II CCD'
_diffrn_measurement_method '\f and \w scans'
_diffrn_radiation_monochromator graphite
_diffrn_radiation_type MoK\a
_diffrn_radiation_wavelength 0.71073
_diffrn_reflns_av_R_equivalents 0.0418
_diffrn_reflns_av_sigmaI/netI 0.0353
_diffrn_reflns_Laue_measured_fraction_full 0.992
_diffrn_reflns_Laue_measured_fraction_max 0.984
_diffrn_reflns_limit_h_max 5
_diffrn_reflns_limit_h_min -5
_diffrn_reflns_limit_k_max 6
_diffrn_reflns_limit_k_min -7
_diffrn_reflns_limit_l_max 19
_diffrn_reflns_limit_l_min -19
_diffrn_reflns_number 2943
_diffrn_reflns_point_group_measured_fraction_full 0.992
_diffrn_reflns_point_group_measured_fraction_max 0.984
_diffrn_reflns_theta_full 25.242
_diffrn_reflns_theta_max 28.026
_diffrn_reflns_theta_min 2.751
_exptl_absorpt_coefficient_mu 9.899
_exptl_absorpt_correction_T_max 1.0000
_exptl_absorpt_correction_T_min 0.3898
_exptl_absorpt_correction_type numerical
_exptl_absorpt_process_details
;                                                              
SADABS [6]
;
_exptl_crystal_colour colourless
_exptl_crystal_density_diffrn 2.612
_exptl_crystal_description platelet
_exptl_crystal_F_000 256
_exptl_crystal_size_max 0.554
_exptl_crystal_size_mid 0.444
_exptl_crystal_size_min 0.176
_refine_diff_density_max 0.802
_refine_diff_density_min -0.905
_refine_diff_density_rms 0.169
_refine_ls_extinction_coef .
_refine_ls_extinction_method none
_refine_ls_goodness_of_fit_ref 1.111
_refine_ls_hydrogen_treatment constr
_refine_ls_matrix_type full
_refine_ls_number_parameters 47
_refine_ls_number_reflns 865
_refine_ls_number_restraints 0
_refine_ls_restrained_S_all 1.111
_refine_ls_R_factor_all 0.0364
_refine_ls_R_factor_gt 0.0303
_refine_ls_shift/su_max 0.000
_refine_ls_shift/su_mean 0.000
_refine_ls_structure_factor_coef Fsqd
_refine_ls_weighting_details 'w=1/[\s^2^(Fo^2^)+(0.0544P)^2^+0.5448P] where P=(Fo^2^+2Fc^2^)/3'
_refine_ls_weighting_scheme calc
_refine_ls_wR_factor_gt 0.0926
_refine_ls_wR_factor_ref 0.0982
_reflns_Friedel_coverage 0.000
_reflns_Friedel_fraction_full .
_reflns_Friedel_fraction_max .
_reflns_number_gt 741
_reflns_number_total 865
_reflns_threshold_expression 'I > 2\s(I)'
_cod_data_source_file suppl_j_ncrs-2020-0516_suppl.cif
_cod_data_source_block g
_cod_original_cell_volume 359.67(9)
_cod_original_sg_symbol_H-M 'P 21/c'
_cod_database_code 8104942
_shelx_space_group_comment
;
The symmetry employed for this shelxl refinement is uniquely defined
by the following loop, which should always be used as a source of
symmetry information in preference to the above space-group names.
They are only intended as comments.
;
_shelx_estimated_absorpt_t_min 0.043
_shelx_estimated_absorpt_t_max 0.275

loop_
_space_group_symop_operation_xyz
'x, y, z'
'-x, y+1/2, -z+1/2'
'-x, -y, -z'
'x, -y-1/2, z-1/2'

loop_
_atom_site_label
_atom_site_type_symbol
_atom_site_fract_x
_atom_site_fract_y
_atom_site_fract_z
_atom_site_U_iso_or_equiv
_atom_site_adp_type
_atom_site_occupancy
_atom_site_site_symmetry_order
_atom_site_calc_flag
_atom_site_refinement_flags_posn
_atom_site_refinement_flags_adp
_atom_site_refinement_flags_occupancy
_atom_site_disorder_assembly
_atom_site_disorder_group
C1 C 0.6450(12) 0.3659(8) 0.5698(4) 0.0351(10) Uani 1 1 d . . . . .
C2 C 0.4980(13) 0.5681(9) 0.5891(3) 0.0386(11) Uani 1 1 d . . . . .
H2 H 0.496918 0.614045 0.650151 0.046 Uiso 1 1 calc R U . . .
C3 C 0.3519(14) 0.7046(9) 0.5201(4) 0.0404(12) Uani 1 1 d . . . . .
H3 H 0.250514 0.844592 0.533202 0.049 Uiso 1 1 calc R U . . .
I1 I 0.862(2) 0.1563(17) 0.6714(5) 0.0347(9) Uani 0.5 1 d . . P A 1
Br1 Br 0.843(3) 0.184(3) 0.6651(8) 0.0348(13) Uani 0.5 1 d . . P A 2

loop_
_atom_site_aniso_label
_atom_site_aniso_U_11
_atom_site_aniso_U_22
_atom_site_aniso_U_33
_atom_site_aniso_U_23
_atom_site_aniso_U_13
_atom_site_aniso_U_12
C1 0.036(2) 0.033(2) 0.037(3) -0.0063(19) 0.009(2) -0.0102(18)
C2 0.049(3) 0.039(2) 0.030(2) -0.0079(19) 0.011(2) -0.004(2)
C3 0.045(3) 0.038(3) 0.040(3) -0.010(2) 0.015(2) -0.001(2)
I1 0.0373(11) 0.035(2) 0.0303(10) 0.0069(12) -0.0002(9) 0.0035(9)
Br1 0.0344(13) 0.033(3) 0.0345(18) 0.0100(13) -0.0048(9) 0.0024(15)

loop_
_atom_type_symbol
_atom_type_description
_atom_type_scat_dispersion_real
_atom_type_scat_dispersion_imag
_atom_type_scat_source
C C 0.0033 0.0016 'International Tables Vol C Tables 4.2.6.8 and 6.1.1.4'
H H 0.0000 0.0000 'International Tables Vol C Tables 4.2.6.8 and 6.1.1.4'
Br Br -0.2901 2.4595 'International Tables Vol C Tables 4.2.6.8 and 6.1.1.4'
I I -0.4742 1.8119 'International Tables Vol C Tables 4.2.6.8 and 6.1.1.4'

loop_
_geom_angle_atom_site_label_1
_geom_angle_atom_site_label_2
_geom_angle_atom_site_label_3
_geom_angle
_geom_angle_site_symmetry_1
_geom_angle_site_symmetry_3
C2 C1 C3 120.6(5) . 3_666
C2 C1 Br1 119.3(6) . .
C3 C1 Br1 120.1(6) 3_666 .
C2 C1 I1 121.2(4) . .
C3 C1 I1 118.2(4) 3_666 .
C1 C2 C3 120.2(5) . .
C1 C2 H2 119.9 . .
C3 C2 H2 119.9 . .
C2 C3 C1 119.2(5) . 3_666
C2 C3 H3 120.4 . .
C1 C3 H3 120.4 3_666 .

loop_
_geom_bond_atom_site_label_1
_geom_bond_atom_site_label_2
_geom_bond_distance
_geom_bond_site_symmetry_2
C1 C2 1.375(7) .
C1 C3 1.406(7) 3_666
C1 Br1 1.879(15) .
C1 I1 2.064(11) .
C2 C3 1.380(8) .
C2 H2 0.9500 .
C3 H3 0.9500 .

loop_
_geom_torsion_atom_site_label_1
_geom_torsion_atom_site_label_2
_geom_torsion_atom_site_label_3
_geom_torsion_atom_site_label_4
_geom_torsion
_geom_torsion_site_symmetry_1
_geom_torsion_site_symmetry_2
_geom_torsion_site_symmetry_3
_geom_torsion_site_symmetry_4
C3 C1 C2 C3 -0.1(8) 3_666 . . .
Br1 C1 C2 C3 179.9(6) . . . .
I1 C1 C2 C3 -179.5(5) . . . .
C1 C2 C3 C1 0.1(8) . . . 3_666
